data_7101949
loop_
_publ_author_name
'Lopez, Maria Elena'
'Edie, Michael J'
'Ellis, David'
'Horneber, Anke'
'Macgregor, Stuart A'
'Rosair, Georgina M'
'Welch, Alan J'

_publ_section_title
;
 Symmetric and asymmetric 13-vertex bimetallacarboranes by polyhedral
 expansion.
;
_journal_issue 22
_journal_name_full 'Chemical communications (Cambridge, England)'
_journal_page_first 2243
_journal_page_last 2245
_journal_paper_doi 10.1039/b703822d
_journal_year 2007
_chemical_formula_sum 'C22 H39 B9 Ru2'
_chemical_formula_weight 602.96
_chemical_name_systematic
;
?
;
_space_group_IT_number 14
_symmetry_cell_setting monoclinic
_symmetry_space_group_name_Hall '-P 2ybc'
_symmetry_space_group_name_H-M 'P 1 21/c 1'
_atom_sites_solution_hydrogens geom
_atom_sites_solution_primary direct
_atom_sites_solution_secondary difmap
_audit_creation_method SHELXL-97
_cell_angle_alpha 90.00
_cell_angle_beta 109.026(3)
_cell_angle_gamma 90.00
_cell_formula_units_Z 8
_cell_length_a 17.2154(14)
_cell_length_b 20.7396(17)
_cell_length_c 15.0264(12)
_cell_measurement_reflns_used 5523
_cell_measurement_temperature 100(2)
_cell_measurement_theta_max 27.07
_cell_measurement_theta_min 2.40
_cell_volume 5071.9(7)
_computing_cell_refinement 'Bruker SMART'
_computing_data_collection 'Bruker SMART'
_computing_data_reduction 'Bruker SAINT'
_computing_molecular_graphics 'Bruker SHELXTL'
_computing_publication_material 'Bruker SHELXTL'
_computing_structure_refinement 'SHELXL-97 (Sheldrick, 1997)'
_computing_structure_solution 'SHELXS-97 (Sheldrick, 1990)'
_diffrn_ambient_temperature 100(2)
_diffrn_measured_fraction_theta_full 0.999
_diffrn_measured_fraction_theta_max 0.987
_diffrn_measurement_device_type 'CCD area detector'
_diffrn_measurement_method 'phi and omega scans'
_diffrn_radiation_monochromator graphite
_diffrn_radiation_source 'fine-focus sealed tube'
_diffrn_radiation_type MoK\a
_diffrn_radiation_wavelength 0.71073
_diffrn_reflns_av_R_equivalents 0.0574
_diffrn_reflns_av_sigmaI/netI 0.0536
_diffrn_reflns_limit_h_max 22
_diffrn_reflns_limit_h_min -21
_diffrn_reflns_limit_k_max 16
_diffrn_reflns_limit_k_min -26
_diffrn_reflns_limit_l_max 19
_diffrn_reflns_limit_l_min -18
_diffrn_reflns_number 56146
_diffrn_reflns_theta_full 25.00
_diffrn_reflns_theta_max 27.27
_diffrn_reflns_theta_min 2.33
_exptl_absorpt_coefficient_mu 1.201
_exptl_absorpt_correction_T_max 0.825
_exptl_absorpt_correction_T_min 0.690
_exptl_absorpt_correction_type multi-scan
_exptl_absorpt_process_details 'SADABS (Bruker, 2002)'
_exptl_crystal_colour orange
_exptl_crystal_density_diffrn 1.579
_exptl_crystal_density_method 'not measured'
_exptl_crystal_description plate
_exptl_crystal_F_000 2432
_exptl_crystal_size_max 0.32
_exptl_crystal_size_mid 0.22
_exptl_crystal_size_min 0.08
_refine_diff_density_max 0.519
_refine_diff_density_min -0.614
_refine_diff_density_rms 0.109
_refine_ls_extinction_method none
_refine_ls_goodness_of_fit_ref 1.003
_refine_ls_hydrogen_treatment mixed
_refine_ls_matrix_type full
_refine_ls_number_parameters 673
_refine_ls_number_reflns 11227
_refine_ls_number_restraints 20
_refine_ls_restrained_S_all 1.003
_refine_ls_R_factor_all 0.0542
_refine_ls_R_factor_gt 0.0328
_refine_ls_shift/su_max 0.002
_refine_ls_shift/su_mean 0.000
_refine_ls_structure_factor_coef Fsqd
_refine_ls_weighting_details 'calc w=1/[\s^2^(Fo^2^)+(0.0288P)^2^+1.3831P] where P=(Fo^2^+2Fc^2^)/3'
_refine_ls_weighting_scheme calc
_refine_ls_wR_factor_gt 0.0625
_refine_ls_wR_factor_ref 0.0694
_reflns_number_gt 8563
_reflns_number_total 11227
_reflns_threshold_expression >2sigma(I)
_cod_data_source_file b703822d.txt
_cod_data_source_block x81396mcmpd6
_cod_depositor_comments
;
The following automatic conversions were performed:
'_symmetry_cell_setting' value 'Monoclinic' changed to 'monoclinic'
according to '/home/saulius/struct/CIF-dictionaries/cif_core.dic'
dictionary named 'cif_core.dic' version 2.4.1 from 2010-06-29.

Automatic conversion script
Id: cif_fix_enum 1527 2010-12-29 10:47:43Z saulius 
;
_cod_original_sg_symbol_H-M P2(1)/c
_cod_database_code 7101949

loop_
_symmetry_equiv_pos_as_xyz
'x, y, z'
'-x, y+1/2, -z+1/2'
'-x, -y, -z'
'x, -y-1/2, z-1/2'

loop_
_atom_site_label
_atom_site_type_symbol
_atom_site_fract_x
_atom_site_fract_y
_atom_site_fract_z
_atom_site_U_iso_or_equiv
_atom_site_adp_type
_atom_site_occupancy
_atom_site_symmetry_multiplicity
_atom_site_calc_flag
_atom_site_refinement_flags
Ru4A Ru 0.791199(16) 0.727670(11) 0.774365(18) 0.01451(7) Uani 1 1 d .
Ru5A Ru 0.579444(16) 0.644273(11) 0.691678(18) 0.01467(7) Uani 1 1 d .
C1A C 0.6767(2) 0.70138(15) 0.6707(2) 0.0200(7) Uani 1 1 d .
H1A H 0.667(2) 0.7175(15) 0.604(2) 0.024 Uiso 1 1 d .
B2A B 0.6462(2) 0.74363(17) 0.7371(3) 0.0178(8) Uani 1 1 d D
H2A H 0.6183(18) 0.7898(10) 0.711(2) 0.021 Uiso 1 1 d D
B3A B 0.7201(2) 0.63623(17) 0.7032(3) 0.0164(8) Uani 1 1 d D
H3A H 0.7392(18) 0.6083(13) 0.6543(18) 0.020 Uiso 1 1 d D
B6A B 0.7065(2) 0.74445(17) 0.8594(3) 0.0208(8) Uani 0.75 1 d PD
C6A C 0.7065(2) 0.74445(17) 0.8594(3) 0.0208(8) Uani 0.25 1 d P
H6A H 0.7121(19) 0.7921(10) 0.893(2) 0.025 Uiso 1 1 d D
B7A B 0.7857(2) 0.62580(16) 0.8218(3) 0.0209(8) Uani 0.75 1 d PD
C7A C 0.7857(2) 0.62580(16) 0.8218(3) 0.0209(8) Uani 0.25 1 d P
H7A H 0.8411(14) 0.5960(13) 0.828(2) 0.025 Uiso 1 1 d D
B8A B 0.6893(2) 0.58893(16) 0.7838(2) 0.0167(8) Uiso 0.75 1 d PD
C8A C 0.6893(2) 0.58893(16) 0.7838(2) 0.0167(8) Uiso 0.25 1 d P
H8A H 0.6887(18) 0.5381(9) 0.769(2) 0.020 Uiso 1 1 d D
B9A B 0.6095(2) 0.70597(17) 0.8217(3) 0.0220(9) Uani 0.75 1 d PD
C9A C 0.6095(2) 0.70597(17) 0.8217(3) 0.0220(9) Uani 0.25 1 d P
H9A H 0.5529(14) 0.7298(14) 0.828(2) 0.026 Uiso 1 1 d D
B10A B 0.7837(2) 0.68511(17) 0.9063(3) 0.0175(8) Uani 1 1 d D
H10A H 0.8363(15) 0.6960(14) 0.9711(16) 0.021 Uiso 1 1 d D
B11A B 0.6266(2) 0.62144(17) 0.8432(3) 0.0190(8) Uani 1 1 d D
H11A H 0.5831(16) 0.5899(13) 0.862(2) 0.023 Uiso 1 1 d D
B12A B 0.6861(2) 0.67978(18) 0.9233(3) 0.0188(8) Uani 1 1 d D
H12A H 0.6773(19) 0.6882(14) 0.9906(15) 0.023 Uiso 1 1 d D
B13A B 0.7334(2) 0.60984(17) 0.9005(3) 0.0178(8) Uani 1 1 d D
H13A H 0.7546(18) 0.5724(12) 0.9531(18) 0.021 Uiso 1 1 d D
C40A C 0.8485(2) 0.82708(15) 0.7996(2) 0.0219(8) Uani 1 1 d .
C41A C 0.9039(2) 0.77992(16) 0.8533(2) 0.0236(8) Uani 1 1 d .
H41A H 0.9199 0.7817 0.9235 0.028 Uiso 1 1 calc R
C42A C 0.9245(2) 0.72461(16) 0.8115(2) 0.0240(8) Uani 1 1 d .
H42A H 0.9559 0.6890 0.8524 0.029 Uiso 1 1 calc R
C43A C 0.8935(2) 0.71591(16) 0.7118(2) 0.0223(8) Uani 1 1 d .
C44A C 0.8375(2) 0.76186(15) 0.6594(2) 0.0201(7) Uani 1 1 d .
H44A H 0.8046 0.7513 0.5929 0.024 Uiso 1 1 calc R
C45A C 0.8146(2) 0.81593(15) 0.7015(2) 0.0204(7) Uani 1 1 d .
H45A H 0.7668 0.8426 0.6637 0.025 Uiso 1 1 calc R
C46A C 0.9191(2) 0.65839(18) 0.6664(3) 0.0354(9) Uani 1 1 d .
H46D H 0.8743 0.6465 0.6093 0.053 Uiso 1 1 calc R
H46E H 0.9314 0.6220 0.7105 0.053 Uiso 1 1 calc R
H46F H 0.9681 0.6693 0.6500 0.053 Uiso 1 1 calc R
C47A C 0.8303(2) 0.88598(16) 0.8476(3) 0.0326(9) Uani 1 1 d .
H47A H 0.8200 0.8716 0.9063 0.039 Uiso 1 1 calc R
C48A C 0.9070(3) 0.92946(19) 0.8770(3) 0.0475(12) Uani 1 1 d .
H48D H 0.9541 0.9050 0.9174 0.071 Uiso 1 1 calc R
H48E H 0.8970 0.9669 0.9116 0.071 Uiso 1 1 calc R
H48F H 0.9188 0.9441 0.8207 0.071 Uiso 1 1 calc R
C49A C 0.7552(3) 0.92262(18) 0.7885(3) 0.0395(10) Uani 1 1 d .
H49D H 0.7662 0.9418 0.7342 0.059 Uiso 1 1 calc R
H49E H 0.7423 0.9568 0.8265 0.059 Uiso 1 1 calc R
H49F H 0.7085 0.8930 0.7665 0.059 Uiso 1 1 calc R
C50A C 0.5210(2) 0.63200(15) 0.5329(2) 0.0184(7) Uani 1 1 d .
C51A C 0.4818(2) 0.68231(15) 0.5669(2) 0.0218(8) Uani 1 1 d .
H51A H 0.4866 0.7276 0.5463 0.026 Uiso 1 1 calc R
C52A C 0.4471(2) 0.67179(16) 0.6375(2) 0.0241(8) Uani 1 1 d .
H52A H 0.4280 0.7097 0.6659 0.029 Uiso 1 1 calc R
C53A C 0.4530(2) 0.61075(16) 0.6815(2) 0.0214(8) Uani 1 1 d .
C54A C 0.49737(19) 0.56214(15) 0.6532(2) 0.0193(7) Uani 1 1 d .
H54A H 0.5120 0.5218 0.6916 0.023 Uiso 1 1 calc R
C55A C 0.5291(2) 0.57156(14) 0.5781(2) 0.0180(7) Uani 1 1 d .
H55A H 0.5667 0.5385 0.5660 0.022 Uiso 1 1 calc R
C56A C 0.4141(2) 0.59973(18) 0.7560(2) 0.0296(9) Uani 1 1 d .
H56D H 0.3558 0.5893 0.7262 0.044 Uiso 1 1 calc R
H56E H 0.4192 0.6388 0.7941 0.044 Uiso 1 1 calc R
H56F H 0.4418 0.5639 0.7964 0.044 Uiso 1 1 calc R
C57A C 0.5511(2) 0.64585(16) 0.4512(2) 0.0245(8) Uani 1 1 d .
H57A H 0.5774 0.6894 0.4615 0.029 Uiso 1 1 calc R
C58A C 0.6138(2) 0.59810(17) 0.4393(2) 0.0284(9) Uani 1 1 d .
H58D H 0.6623 0.5981 0.4961 0.043 Uiso 1 1 calc R
H58E H 0.6301 0.6105 0.3849 0.043 Uiso 1 1 calc R
H58F H 0.5896 0.5548 0.4291 0.043 Uiso 1 1 calc R
C59A C 0.4763(2) 0.64908(19) 0.3614(2) 0.0360(10) Uani 1 1 d .
H59A H 0.4487 0.6071 0.3502 0.054 Uiso 1 1 calc R
H59B H 0.4943 0.6602 0.3078 0.054 Uiso 1 1 calc R
H59C H 0.4380 0.6820 0.3688 0.054 Uiso 1 1 calc R
Ru4B Ru 0.251124(16) 0.633041(11) 0.005569(17) 0.01360(6) Uani 1 1 d .
Ru5B Ru 0.129922(16) 0.621116(11) 0.181678(17) 0.01334(6) Uani 1 1 d .
C1B C 0.1919(2) 0.57964(15) 0.0901(2) 0.0171(7) Uani 1 1 d .
H1B H 0.1945(19) 0.5305(15) 0.090(2) 0.021 Uiso 1 1 d .
B2B B 0.1200(2) 0.61743(17) 0.0209(3) 0.0154(8) Uani 1 1 d D
H2B H 0.0733(15) 0.5892(13) -0.0287(18) 0.018 Uiso 1 1 d D
B3B B 0.2613(2) 0.61683(17) 0.1650(2) 0.0148(8) Uani 1 1 d D
H3B H 0.3104(15) 0.5885(13) 0.2094(18) 0.018 Uiso 1 1 d D
B6B B 0.1375(2) 0.69385(17) -0.0219(3) 0.0207(8) Uani 0.75 1 d PD
C6B C 0.1375(2) 0.69385(17) -0.0219(3) 0.0207(8) Uani 0.25 1 d P
H6B H 0.1015(18) 0.7022(15) -0.0965(14) 0.025 Uiso 1 1 d D
B7B B 0.2930(2) 0.69306(16) 0.1368(2) 0.0174(8) Uani 0.75 1 d PD
C7B C 0.2930(2) 0.69306(16) 0.1368(2) 0.0174(8) Uani 0.25 1 d P
H7B H 0.3610(11) 0.6986(14) 0.162(2) 0.021 Uiso 1 1 d D
B8B B 0.2384(2) 0.68773(16) 0.2176(3) 0.0178(8) Uani 0.75 1 d PD
C8B C 0.2384(2) 0.68773(16) 0.2176(3) 0.0178(8) Uani 0.25 1 d P
H8B H 0.2728(17) 0.6900(14) 0.2942(13) 0.021 Uiso 1 1 d D
B9B B 0.0825(2) 0.68804(17) 0.0580(3) 0.0198(8) Uani 0.75 1 d PD
C9B C 0.0825(2) 0.68804(17) 0.0580(3) 0.0198(8) Uani 0.25 1 d P
H9B H 0.0158(11) 0.6944(15) 0.030(2) 0.024 Uiso 1 1 d D
B10B B 0.2316(3) 0.73456(17) 0.0352(3) 0.0203(9) Uani 1 1 d D
H10B H 0.2598(18) 0.7690(12) -0.001(2) 0.024 Uiso 1 1 d D
B11B B 0.1413(2) 0.72599(16) 0.1654(3) 0.0177(8) Uani 1 1 d D
H11B H 0.1116(18) 0.7548(13) 0.2082(19) 0.021 Uiso 1 1 d D
B12B B 0.1388(2) 0.75741(18) 0.0539(3) 0.0210(9) Uani 1 1 d D
H12B H 0.1045(18) 0.8019(11) 0.027(2) 0.025 Uiso 1 1 d D
B13B B 0.2313(3) 0.75723(17) 0.1481(3) 0.0216(9) Uani 1 1 d D
H13B H 0.2599(18) 0.8017(11) 0.181(2) 0.026 Uiso 1 1 d D
C40B C 0.3790(2) 0.60869(15) 0.0043(2) 0.0174(7) Uani 1 1 d .
C41B C 0.3326(2) 0.55149(14) -0.0080(2) 0.0173(7) Uani 1 1 d .
H41B H 0.3485 0.5175 0.0420 0.021 Uiso 1 1 calc R
C42B C 0.2562(2) 0.54646(15) -0.0812(2) 0.0178(7) Uani 1 1 d .
H42B H 0.2199 0.5090 -0.0805 0.021 Uiso 1 1 calc R
C43B C 0.2231(2) 0.59738(16) -0.1436(2) 0.0202(7) Uani 1 1 d .
C44B C 0.2678(2) 0.65614(15) -0.1279(2) 0.0205(7) Uani 1 1 d .
H44B H 0.2414 0.6958 -0.1627 0.025 Uiso 1 1 calc R
C45B C 0.3440(2) 0.66132(15) -0.0564(2) 0.0203(7) Uani 1 1 d .
H45B H 0.3700 0.7048 -0.0412 0.024 Uiso 1 1 calc R
C46B C 0.1430(2) 0.59155(17) -0.2214(2) 0.0292(9) Uani 1 1 d .
H46A H 0.1141 0.6330 -0.2302 0.044 Uiso 1 1 calc R
H46B H 0.1093 0.5584 -0.2053 0.044 Uiso 1 1 calc R
H46C H 0.1531 0.5795 -0.2798 0.044 Uiso 1 1 calc R
C47B C 0.4624(2) 0.61673(16) 0.0785(2) 0.0239(8) Uani 1 1 d .
H47B H 0.4628 0.6592 0.1103 0.029 Uiso 1 1 calc R
C48B C 0.4823(2) 0.56475(18) 0.1533(3) 0.0324(9) Uani 1 1 d .
H48A H 0.4381 0.5622 0.1809 0.049 Uiso 1 1 calc R
H48B H 0.5341 0.5753 0.2026 0.049 Uiso 1 1 calc R
H48C H 0.4877 0.5232 0.1249 0.049 Uiso 1 1 calc R
C49B C 0.5292(2) 0.6185(2) 0.0319(3) 0.0391(10) Uani 1 1 d .
H49A H 0.5300 0.5774 0.0002 0.059 Uiso 1 1 calc R
H49B H 0.5827 0.6258 0.0800 0.059 Uiso 1 1 calc R
H49C H 0.5176 0.6536 -0.0143 0.059 Uiso 1 1 calc R
C50B C 0.1522(2) 0.58452(14) 0.3306(2) 0.0164(7) Uani 1 1 d .
C51B C 0.0936(2) 0.63525(15) 0.3071(2) 0.0200(7) Uani 1 1 d .
H51B H 0.1068 0.6770 0.3421 0.024 Uiso 1 1 calc R
C52B C 0.0231(2) 0.63115(15) 0.2268(2) 0.0209(8) Uani 1 1 d .
H52B H -0.0125 0.6701 0.2067 0.025 Uiso 1 1 calc R
C53B C 0.0069(2) 0.57623(15) 0.1673(2) 0.0207(8) Uani 1 1 d .
C54B C 0.06695(19) 0.52748(14) 0.1886(2) 0.0168(7) Uani 1 1 d .
H54B H 0.0642 0.4938 0.1401 0.020 Uiso 1 1 calc R
C55B C 0.1389(2) 0.53163(14) 0.2684(2) 0.0166(7) Uani 1 1 d .
H55B H 0.1849 0.5007 0.2744 0.020 Uiso 1 1 calc R
C56B C -0.0690(2) 0.57154(17) 0.0830(3) 0.0303(9) Uani 1 1 d .
H56A H -0.0664 0.5326 0.0472 0.045 Uiso 1 1 calc R
H56B H -0.0730 0.6095 0.0430 0.045 Uiso 1 1 calc R
H56C H -0.1174 0.5695 0.1036 0.045 Uiso 1 1 calc R
C57B C 0.2240(2) 0.58819(15) 0.4201(2) 0.0229(8) Uani 1 1 d .
H57B H 0.2371 0.6348 0.4342 0.027 Uiso 1 1 calc R
C58B C 0.3011(2) 0.55556(19) 0.4160(2) 0.0326(9) Uani 1 1 d .
H58A H 0.2916 0.5090 0.4077 0.049 Uiso 1 1 calc R
H58B H 0.3461 0.5637 0.4747 0.049 Uiso 1 1 calc R
H58C H 0.3158 0.5728 0.3628 0.049 Uiso 1 1 calc R
C59B C 0.1985(3) 0.5604(2) 0.5005(3) 0.0430(11) Uani 1 1 d .
H59D H 0.1502 0.5836 0.5046 0.065 Uiso 1 1 calc R
H59E H 0.2438 0.5651 0.5598 0.065 Uiso 1 1 calc R
H59F H 0.1850 0.5146 0.4885 0.065 Uiso 1 1 calc R

loop_
_atom_site_aniso_label
_atom_site_aniso_U_11
_atom_site_aniso_U_22
_atom_site_aniso_U_33
_atom_site_aniso_U_23
_atom_site_aniso_U_13
_atom_site_aniso_U_12
Ru4A 0.01240(14) 0.01600(12) 0.01292(13) 0.00042(10) 0.00110(11) -0.00089(10)
Ru5A 0.01267(14) 0.01479(12) 0.01390(14) -0.00081(10) 0.00073(11) 0.00044(10)
C1A 0.0145(18) 0.0221(17) 0.0195(19) 0.0028(14) 0.0004(15) -0.0076(14)
B2A 0.015(2) 0.0149(17) 0.020(2) -0.0003(15) 0.0009(16) 0.0005(15)
B3A 0.0113(19) 0.0202(18) 0.0159(19) -0.0020(14) 0.0022(16) -0.0025(15)
B6A 0.018(2) 0.0179(17) 0.024(2) 0.0021(15) 0.0033(17) 0.0008(15)
C6A 0.018(2) 0.0179(17) 0.024(2) 0.0021(15) 0.0033(17) 0.0008(15)
B7A 0.021(2) 0.0184(17) 0.020(2) 0.0010(15) 0.0022(17) -0.0010(15)
C7A 0.021(2) 0.0184(17) 0.020(2) 0.0010(15) 0.0022(17) -0.0010(15)
B9A 0.023(2) 0.0182(18) 0.022(2) -0.0046(15) 0.0033(18) -0.0004(15)
C9A 0.023(2) 0.0182(18) 0.022(2) -0.0046(15) 0.0033(18) -0.0004(15)
B10A 0.017(2) 0.0186(18) 0.016(2) -0.0011(14) 0.0043(17) 0.0016(15)
B11A 0.019(2) 0.0210(18) 0.016(2) -0.0007(15) 0.0037(17) -0.0031(16)
B12A 0.016(2) 0.0260(19) 0.0120(19) -0.0052(15) 0.0010(16) -0.0066(16)
B13A 0.020(2) 0.0160(17) 0.0129(19) 0.0028(14) -0.0006(16) -0.0012(15)
C40A 0.025(2) 0.0190(16) 0.0244(19) -0.0017(14) 0.0120(16) -0.0102(14)
C41A 0.020(2) 0.0318(19) 0.0168(18) 0.0013(14) 0.0027(15) -0.0098(15)
C42A 0.0147(18) 0.0289(18) 0.025(2) 0.0054(15) 0.0011(15) -0.0043(15)
C43A 0.0133(18) 0.0275(18) 0.029(2) -0.0005(15) 0.0104(16) -0.0047(14)
C44A 0.0129(18) 0.0306(18) 0.0165(17) 0.0015(14) 0.0045(14) -0.0068(14)
C45A 0.0189(19) 0.0219(16) 0.0206(19) 0.0079(14) 0.0067(15) -0.0024(14)
C46A 0.028(2) 0.041(2) 0.042(2) -0.0042(18) 0.017(2) 0.0046(18)
C47A 0.039(2) 0.0273(19) 0.037(2) -0.0098(16) 0.019(2) -0.0119(17)
C48A 0.048(3) 0.038(2) 0.066(3) -0.021(2) 0.030(3) -0.019(2)
C49A 0.048(3) 0.029(2) 0.052(3) -0.0013(19) 0.030(2) 0.0022(19)
C50A 0.0132(18) 0.0239(16) 0.0138(17) -0.0017(13) -0.0017(14) -0.0030(14)
C51A 0.0138(18) 0.0227(17) 0.0216(19) 0.0041(14) -0.0041(15) -0.0002(14)
C52A 0.0089(18) 0.0287(18) 0.028(2) -0.0067(15) -0.0035(15) 0.0040(14)
C53A 0.0120(18) 0.0306(18) 0.0177(18) -0.0044(14) -0.0005(15) -0.0032(14)
C54A 0.0135(18) 0.0217(16) 0.0185(18) -0.0011(13) -0.0005(15) -0.0029(14)
C55A 0.0140(18) 0.0201(16) 0.0166(18) -0.0055(13) 0.0004(14) -0.0047(13)
C56A 0.018(2) 0.048(2) 0.024(2) -0.0024(17) 0.0082(17) -0.0013(17)
C57A 0.025(2) 0.0286(18) 0.0151(18) 0.0007(14) -0.0009(16) -0.0108(15)
C58A 0.028(2) 0.039(2) 0.0183(19) -0.0032(15) 0.0068(17) -0.0112(17)
C59A 0.034(2) 0.049(2) 0.017(2) 0.0037(17) -0.0030(17) -0.0091(19)
Ru4B 0.01455(14) 0.01484(12) 0.01086(13) 0.00047(9) 0.00338(11) -0.00098(10)
Ru5B 0.01339(14) 0.01329(12) 0.01338(14) 0.00118(10) 0.00441(11) 0.00093(10)
C1B 0.0181(18) 0.0160(15) 0.0214(18) -0.0005(13) 0.0120(15) 0.0010(13)
B2B 0.0111(19) 0.0198(17) 0.0149(19) -0.0013(14) 0.0037(16) -0.0004(15)
B3B 0.015(2) 0.0206(18) 0.0095(18) -0.0001(14) 0.0049(16) -0.0009(15)
B6B 0.021(2) 0.0202(18) 0.019(2) 0.0028(15) 0.0052(17) 0.0026(15)
C6B 0.021(2) 0.0202(18) 0.019(2) 0.0028(15) 0.0052(17) 0.0026(15)
B7B 0.020(2) 0.0147(16) 0.0156(19) 0.0000(14) 0.0029(16) -0.0045(15)
C7B 0.020(2) 0.0147(16) 0.0156(19) 0.0000(14) 0.0029(16) -0.0045(15)
B8B 0.018(2) 0.0177(17) 0.0177(19) -0.0028(14) 0.0060(16) -0.0025(15)
C8B 0.018(2) 0.0177(17) 0.0177(19) -0.0028(14) 0.0060(16) -0.0025(15)
B9B 0.021(2) 0.0193(17) 0.017(2) 0.0058(14) 0.0047(17) 0.0016(15)
C9B 0.021(2) 0.0193(17) 0.017(2) 0.0058(14) 0.0047(17) 0.0016(15)
B10B 0.027(2) 0.0126(17) 0.020(2) 0.0022(15) 0.0063(18) 0.0014(16)
B11B 0.022(2) 0.0125(16) 0.019(2) 0.0003(14) 0.0067(17) 0.0029(15)
B12B 0.023(2) 0.0191(18) 0.022(2) 0.0032(15) 0.0087(18) 0.0056(16)
B13B 0.025(2) 0.0173(18) 0.024(2) 0.0017(16) 0.0106(19) -0.0016(16)
C40B 0.0160(18) 0.0234(16) 0.0150(17) -0.0022(13) 0.0079(14) 0.0012(14)
C41B 0.0195(19) 0.0200(16) 0.0153(17) 0.0003(13) 0.0096(15) -0.0005(13)
C42B 0.0185(19) 0.0198(16) 0.0179(18) -0.0033(13) 0.0099(15) -0.0019(13)
C43B 0.022(2) 0.0270(17) 0.0135(17) -0.0032(13) 0.0091(15) -0.0005(15)
C44B 0.028(2) 0.0226(17) 0.0134(17) 0.0027(13) 0.0112(16) 0.0014(15)
C45B 0.024(2) 0.0227(17) 0.0182(18) -0.0005(13) 0.0130(16) -0.0008(14)
C46B 0.030(2) 0.0319(19) 0.0200(19) -0.0018(15) 0.0003(17) -0.0014(16)
C47B 0.020(2) 0.0297(18) 0.0232(19) -0.0058(15) 0.0089(16) -0.0017(15)
C48B 0.022(2) 0.043(2) 0.027(2) 0.0022(17) 0.0017(17) 0.0015(17)
C49B 0.020(2) 0.063(3) 0.034(2) -0.008(2) 0.0092(19) -0.0047(19)
C50B 0.0216(19) 0.0156(15) 0.0145(17) 0.0013(12) 0.0095(15) -0.0038(13)
C51B 0.028(2) 0.0166(16) 0.0209(18) 0.0027(13) 0.0162(16) 0.0011(14)
C52B 0.0190(19) 0.0225(17) 0.027(2) 0.0089(14) 0.0158(16) 0.0033(14)
C53B 0.0157(19) 0.0190(16) 0.028(2) 0.0066(14) 0.0075(16) -0.0010(13)
C54B 0.0140(18) 0.0182(15) 0.0167(17) 0.0021(13) 0.0029(14) -0.0030(13)
C55B 0.0180(18) 0.0141(15) 0.0183(18) 0.0044(12) 0.0068(15) 0.0003(13)
C56B 0.0117(19) 0.0294(19) 0.043(2) 0.0085(17) 0.0003(17) -0.0003(15)
C57B 0.033(2) 0.0170(16) 0.0161(18) 0.0020(13) 0.0044(16) -0.0023(15)
C58B 0.025(2) 0.051(2) 0.018(2) 0.0061(17) 0.0006(17) -0.0062(18)
C59B 0.049(3) 0.061(3) 0.020(2) 0.0074(19) 0.013(2) 0.019(2)

loop_
_atom_type_symbol
_atom_type_description
_atom_type_scat_dispersion_real
_atom_type_scat_dispersion_imag
_atom_type_scat_source
C C 0.0033 0.0016 'International Tables Vol C Tables 4.2.6.8 and 6.1.1.4'
H H 0.0000 0.0000 'International Tables Vol C Tables 4.2.6.8 and 6.1.1.4'
B B 0.0013 0.0007 'International Tables Vol C Tables 4.2.6.8 and 6.1.1.4'
Ru Ru -1.2594 0.8363 'International Tables Vol C Tables 4.2.6.8 and 6.1.1.4'

loop_
_geom_angle_atom_site_label_1
_geom_angle_atom_site_label_2
_geom_angle_atom_site_label_3
_geom_angle
C1A Ru4A C42A 145.07(13)
C1A Ru4A C41A 162.88(12)
C42A Ru4A C41A 37.48(12)
C1A Ru4A B10A 103.93(14)
C42A Ru4A B10A 97.08(14)
C41A Ru4A B10A 90.72(13)
C1A Ru4A C45A 97.02(12)
C42A Ru4A C45A 78.83(12)
C41A Ru4A C45A 65.97(12)
B10A Ru4A C45A 146.93(13)
C1A Ru4A C44A 89.67(12)
C42A Ru4A C44A 66.24(12)
C41A Ru4A C44A 77.69(12)
B10A Ru4A C44A 163.09(13)
C45A Ru4A C44A 36.59(11)
C1A Ru4A B7A 82.37(13)
C42A Ru4A B7A 92.35(13)
C41A Ru4A B7A 114.45(13)
B10A Ru4A B7A 47.03(13)
C45A Ru4A B7A 163.78(14)
C44A Ru4A B7A 127.29(13)
C1A Ru4A C7A 82.37(13)
C42A Ru4A C7A 92.35(13)
C41A Ru4A C7A 114.45(13)
B10A Ru4A C7A 47.03(13)
C45A Ru4A C7A 163.78(14)
C44A Ru4A C7A 127.29(13)
C1A Ru4A C6A 80.79(13)
C42A Ru4A C6A 132.89(13)
C41A Ru4A C6A 103.77(13)
B10A Ru4A C6A 46.92(13)
C45A Ru4A C6A 113.82(12)
C44A Ru4A C6A 147.71(12)
B7A Ru4A C6A 82.16(14)
C7A Ru4A C6A 82.16(14)
C1A Ru4A B6A 80.79(13)
C42A Ru4A B6A 132.89(13)
C41A Ru4A B6A 103.77(13)
B10A Ru4A B6A 46.92(13)
C45A Ru4A B6A 113.82(12)
C44A Ru4A B6A 147.71(12)
B7A Ru4A B6A 82.16(14)
C7A Ru4A B6A 82.16(14)
C1A Ru4A C40A 126.86(12)
C42A Ru4A C40A 67.59(12)
C41A Ru4A C40A 37.06(12)
B10A Ru4A C40A 111.27(13)
C45A Ru4A C40A 36.69(12)
C44A Ru4A C40A 66.16(12)
B7A Ru4A C40A 150.06(13)
C7A Ru4A C40A 150.06(13)
C6A Ru4A C40A 95.23(13)
B6A Ru4A C40A 95.23(13)
C1A Ru4A C43A 109.03(13)
C42A Ru4A C43A 37.44(12)
C41A Ru4A C43A 66.93(12)
B10A Ru4A C43A 127.58(13)
C45A Ru4A C43A 66.17(12)
C44A Ru4A C43A 36.25(11)
B7A Ru4A C43A 98.59(13)
C7A Ru4A C43A 98.59(13)
C6A Ru4A C43A 170.18(13)
B6A Ru4A C43A 170.18(13)
C40A Ru4A C43A 79.18(12)
C1A Ru5A C54A 149.59(13)
C1A Ru5A B11A 103.10(14)
C54A Ru5A B11A 95.45(13)
C1A Ru5A C51A 95.27(13)
C54A Ru5A C51A 78.79(12)
B11A Ru5A C51A 150.78(14)
C1A Ru5A C52A 123.77(13)
C54A Ru5A C52A 66.68(12)
B11A Ru5A C52A 114.87(14)
C51A Ru5A C52A 36.56(12)
C1A Ru5A C55A 112.71(12)
C54A Ru5A C55A 37.62(12)
B11A Ru5A C55A 124.43(12)
C51A Ru5A C55A 66.10(12)
C52A Ru5A C55A 78.34(12)
C1A Ru5A C53A 160.59(12)
C54A Ru5A C53A 37.28(12)
B11A Ru5A C53A 91.50(13)
C51A Ru5A C53A 66.48(12)
C52A Ru5A C53A 36.94(12)
C55A Ru5A C53A 67.17(12)
C1A Ru5A B9A 81.08(14)
C54A Ru5A B9A 128.57(13)
B11A Ru5A B9A 47.36(13)
C51A Ru5A B9A 115.37(13)
C52A Ru5A B9A 95.14(13)
C55A Ru5A B9A 166.17(13)
C53A Ru5A B9A 100.29(13)
C1A Ru5A C9A 81.08(14)
C54A Ru5A C9A 128.57(13)
B11A Ru5A C9A 47.36(13)
C51A Ru5A C9A 115.37(13)
C52A Ru5A C9A 95.14(13)
C55A Ru5A C9A 166.17(13)
C53A Ru5A C9A 100.29(13)
C1A Ru5A C8A 80.42(13)
C54A Ru5A C8A 96.12(12)
B11A Ru5A C8A 46.01(14)
C51A Ru5A C8A 162.19(13)
C52A Ru5A C8A 154.91(13)
C55A Ru5A C8A 99.43(12)
C53A Ru5A C8A 118.97(12)
B9A Ru5A C8A 81.24(13)
C9A Ru5A C8A 81.24(13)
C1A Ru5A B8A 80.42(13)
C54A Ru5A B8A 96.12(12)
B11A Ru5A B8A 46.01(14)
C51A Ru5A B8A 162.19(13)
C52A Ru5A B8A 154.91(13)
C55A Ru5A B8A 99.43(12)
C53A Ru5A B8A 118.97(12)
B9A Ru5A B8A 81.24(13)
C9A Ru5A B8A 81.24(13)
C1A Ru5A C50A 90.43(12)
C54A Ru5A C50A 66.84(12)
B11A Ru5A C50A 160.79(12)
C51A Ru5A C50A 36.90(12)
C52A Ru5A C50A 66.22(12)
C55A Ru5A C50A 36.42(11)
C53A Ru5A C50A 78.85(12)
B9A Ru5A C50A 150.42(12)
C9A Ru5A C50A 150.42(12)
C8A Ru5A C50A 125.44(12)
B8A Ru5A C50A 125.44(12)
B2A C1A B3A 121.6(3)
B2A C1A Ru4A 79.16(19)
B3A C1A Ru4A 75.97(19)
B2A C1A Ru5A 76.91(19)
B3A C1A Ru5A 77.99(19)
Ru4A C1A Ru5A 127.36(16)
B2A C1A H1A 118.1(18)
B3A C1A H1A 120.3(18)
Ru4A C1A H1A 116.6(18)
Ru5A C1A H1A 116.1(18)
C1A B2A C9A 119.3(3)
C1A B2A B9A 119.3(3)
C1A B2A C6A 117.6(3)
C9A B2A C6A 59.5(2)
B9A B2A C6A 59.5(2)
C1A B2A B6A 117.6(3)
C9A B2A B6A 59.5(2)
B9A B2A B6A 59.5(2)
C1A B2A Ru5A 63.34(17)
C9A B2A Ru5A 64.36(16)
B9A B2A Ru5A 64.36(16)
C6A B2A Ru5A 111.8(2)
B6A B2A Ru5A 111.8(2)
C1A B2A Ru4A 61.61(17)
C9A B2A Ru4A 111.1(2)
B9A B2A Ru4A 111.1(2)
C6A B2A Ru4A 63.34(17)
B6A B2A Ru4A 63.34(17)
Ru5A B2A Ru4A 108.69(14)
C1A B2A H2A 118.3(17)
C9A B2A H2A 115.2(17)
B9A B2A H2A 115.2(17)
C6A B2A H2A 113.6(16)
B6A B2A H2A 113.6(16)
Ru5A B2A H2A 123.5(17)
Ru4A B2A H2A 120.8(17)
C1A B3A C8A 118.7(3)
C1A B3A B8A 118.7(3)
C1A B3A C7A 120.4(3)
C8A B3A C7A 58.9(2)
B8A B3A C7A 58.9(2)
C1A B3A B7A 120.4(3)
C8A B3A B7A 58.9(2)
B8A B3A B7A 58.9(2)
C1A B3A Ru4A 63.81(17)
C8A B3A Ru4A 111.7(2)
B8A B3A Ru4A 111.7(2)
C7A B3A Ru4A 64.67(16)
B7A B3A Ru4A 64.67(16)
C1A B3A Ru5A 62.55(18)
C8A B3A Ru5A 64.08(17)
B8A B3A Ru5A 64.08(17)
C7A B3A Ru5A 112.3(2)
B7A B3A Ru5A 112.3(2)
Ru4A B3A Ru5A 110.37(15)
C1A B3A H3A 118.8(16)
C8A B3A H3A 113.5(16)
B8A B3A H3A 113.5(16)
C7A B3A H3A 112.7(17)
B7A B3A H3A 112.7(17)
Ru4A B3A H3A 121.7(17)
Ru5A B3A H3A 121.5(17)
B12A B6A C9A 59.5(2)
B12A B6A B9A 59.5(2)
B12A B6A B10A 60.7(2)
C9A B6A B10A 108.7(2)
B9A B6A B10A 108.7(2)
B12A B6A B2A 113.8(3)
C9A B6A B2A 59.8(2)
B9A B6A B2A 59.8(2)
B10A B6A B2A 120.5(3)
B12A B6A Ru4A 118.3(2)
C9A B6A Ru4A 117.8(2)
B9A B6A Ru4A 117.8(2)
B10A B6A Ru4A 65.20(17)
B2A B6A Ru4A 71.50(18)
B12A B6A H6A 115.8(17)
C9A B6A H6A 119.0(17)
B9A B6A H6A 119.0(17)
B10A B6A H6A 119.7(17)
B2A B6A H6A 114.7(17)
Ru4A B6A H6A 115.2(17)
B12A C6A C9A 59.5(2)
B12A C6A B9A 59.5(2)
B12A C6A B10A 60.7(2)
C9A C6A B10A 108.7(2)
B9A C6A B10A 108.7(2)
B12A C6A B2A 113.8(3)
C9A C6A B2A 59.8(2)
B9A C6A B2A 59.8(2)
B10A C6A B2A 120.5(3)
B12A C6A Ru4A 118.3(2)
C9A C6A Ru4A 117.8(2)
B9A C6A Ru4A 117.8(2)
B10A C6A Ru4A 65.20(17)
B2A C6A Ru4A 71.50(18)
B12A C6A H6A 115.8(17)
C9A C6A H6A 119.0(17)
B9A C6A H6A 119.0(17)
B10A C6A H6A 119.7(17)
B2A C6A H6A 114.7(17)
Ru4A C6A H6A 115.2(17)
B13A B7A C8A 59.4(2)
B13A B7A B8A 59.4(2)
B13A B7A B10A 60.6(2)
C8A B7A B10A 107.4(3)
B8A B7A B10A 107.4(3)
B13A B7A B3A 113.8(3)
C8A B7A B3A 60.1(2)
B8A B7A B3A 60.1(2)
B10A B7A B3A 118.4(3)
B13A B7A Ru4A 118.8(2)
C8A B7A Ru4A 116.3(2)
B8A B7A Ru4A 116.3(2)
B10A B7A Ru4A 65.63(16)
B3A B7A Ru4A 69.33(16)
B13A B7A H7A 117.3(17)
C8A B7A H7A 118.8(16)
B8A B7A H7A 118.8(16)
B10A B7A H7A 122.7(17)
B3A B7A H7A 113.3(16)
Ru4A B7A H7A 115.1(17)
B13A C7A C8A 59.4(2)
B13A C7A B8A 59.4(2)
B13A C7A B10A 60.6(2)
C8A C7A B10A 107.4(3)
B8A C7A B10A 107.4(3)
B13A C7A B3A 113.8(3)
C8A C7A B3A 60.1(2)
B8A C7A B3A 60.1(2)
B10A C7A B3A 118.4(3)
B13A C7A Ru4A 118.8(2)
C8A C7A Ru4A 116.3(2)
B8A C7A Ru4A 116.3(2)
B10A C7A Ru4A 65.63(16)
B3A C7A Ru4A 69.33(16)
B13A C7A H7A 117.3(17)
C8A C7A H7A 118.8(16)
B8A C7A H7A 118.8(16)
B10A C7A H7A 122.7(17)
B3A C7A H7A 113.3(16)
Ru4A C7A H7A 115.1(17)
B13A B8A B11A 61.5(2)
B13A B8A C7A 60.0(2)
B11A B8A C7A 110.1(3)
B13A B8A B7A 60.0(2)
B11A B8A B7A 110.1(3)
B13A B8A B3A 115.2(3)
B11A B8A B3A 120.6(3)
C7A B8A B3A 61.0(2)
B7A B8A B3A 61.0(2)
B13A B8A Ru5A 119.9(2)
B11A B8A Ru5A 65.38(17)
C7A B8A Ru5A 119.6(2)
B7A B8A Ru5A 119.6(2)
B3A B8A Ru5A 71.16(17)
B13A B8A H8A 115.1(16)
B11A B8A H8A 121.0(17)
C7A B8A H8A 116.1(17)
B7A B8A H8A 116.1(17)
B3A B8A H8A 113.0(16)
Ru5A B8A H8A 115.0(16)
B13A C8A B11A 61.5(2)
B13A C8A C7A 60.0(2)
B11A C8A C7A 110.1(3)
B13A C8A B7A 60.0(2)
B11A C8A B7A 110.1(3)
B13A C8A B3A 115.2(3)
B11A C8A B3A 120.6(3)
C7A C8A B3A 61.0(2)
B7A C8A B3A 61.0(2)
B13A C8A Ru5A 119.9(2)
B11A C8A Ru5A 65.38(17)
C7A C8A Ru5A 119.6(2)
B7A C8A Ru5A 119.6(2)
B3A C8A Ru5A 71.16(17)
B13A C8A H8A 115.1(16)
B11A C8A H8A 121.0(17)
C7A C8A H8A 116.1(17)
B7A C8A H8A 116.1(17)
B3A C8A H8A 113.0(16)
Ru5A C8A H8A 115.0(16)
B12A B9A C6A 59.7(2)
B12A B9A B6A 59.7(2)
B12A B9A B2A 114.7(3)
C6A B9A B2A 60.7(2)
B6A B9A B2A 60.7(2)
B12A B9A B11A 60.3(2)
C6A B9A B11A 107.5(3)
B6A B9A B11A 107.5(3)
B2A B9A B11A 119.0(3)
B12A B9A Ru5A 118.4(2)
C6A B9A Ru5A 117.4(2)
B6A B9A Ru5A 117.4(2)
B2A B9A Ru5A 70.32(17)
B11A B9A Ru5A 65.00(16)
B12A B9A H9A 119.2(17)
C6A B9A H9A 121.9(16)
B6A B9A H9A 121.9(16)
B2A B9A H9A 113.1(16)
B11A B9A H9A 120.6(16)
Ru5A B9A H9A 111.5(17)
B12A C9A C6A 59.7(2)
B12A C9A B6A 59.7(2)
B12A C9A B2A 114.7(3)
C6A C9A B2A 60.7(2)
B6A C9A B2A 60.7(2)
B12A C9A B11A 60.3(2)
C6A C9A B11A 107.5(3)
B6A C9A B11A 107.5(3)
B2A C9A B11A 119.0(3)
B12A C9A Ru5A 118.4(2)
C6A C9A Ru5A 117.4(2)
B6A C9A Ru5A 117.4(2)
B2A C9A Ru5A 70.32(17)
B11A C9A Ru5A 65.00(16)
B12A C9A H9A 119.2(17)
C6A C9A H9A 121.9(16)
B6A C9A H9A 121.9(16)
B2A C9A H9A 113.1(16)
B11A C9A H9A 120.6(16)
Ru5A C9A H9A 111.5(17)
B13A B10A C7A 58.6(2)
B13A B10A B7A 58.6(2)
B13A B10A B6A 107.4(3)
C7A B10A B6A 112.4(3)
B7A B10A B6A 112.4(3)
B13A B10A C6A 107.4(3)
C7A B10A C6A 112.4(3)
B7A B10A C6A 112.4(3)
B13A B10A B12A 59.0(2)
C7A B10A B12A 107.4(3)
B7A B10A B12A 107.4(3)
B6A B10A B12A 58.8(2)
C6A B10A B12A 58.8(2)
B13A B10A Ru4A 118.5(2)
C7A B10A Ru4A 67.34(17)
B7A B10A Ru4A 67.34(17)
B6A B10A Ru4A 67.88(17)
C6A B10A Ru4A 67.88(17)
B12A B10A Ru4A 119.1(2)
B13A B10A H10A 117.8(16)
C7A B10A H10A 124.4(16)
B7A B10A H10A 124.4(16)
B6A B10A H10A 119.6(16)
C6A B10A H10A 119.6(16)
B12A B10A H10A 115.0(16)
Ru4A B10A H10A 115.7(16)
C8A B11A B13A 58.7(2)
B8A B11A B13A 58.7(2)
C8A B11A B12A 107.1(3)
B8A B11A B12A 107.1(3)
B13A B11A B12A 59.1(2)
C8A B11A B9A 112.3(3)
B8A B11A B9A 112.3(3)
B13A B11A B9A 107.7(3)
B12A B11A B9A 58.7(2)
C8A B11A C9A 112.3(3)
B8A B11A C9A 112.3(3)
B13A B11A C9A 107.7(3)
B12A B11A C9A 58.7(2)
C8A B11A Ru5A 68.61(17)
B8A B11A Ru5A 68.61(17)
B13A B11A Ru5A 120.3(2)
B12A B11A Ru5A 119.3(2)
B9A B11A Ru5A 67.64(17)
C9A B11A Ru5A 67.64(17)
C8A B11A H11A 119.4(16)
B8A B11A H11A 119.4(16)
B13A B11A H11A 118.6(16)
B12A B11A H11A 121.2(16)
B9A B11A H11A 122.9(16)
C9A B11A H11A 122.9(16)
Ru5A B11A H11A 110.2(16)
C9A B12A B13A 110.7(3)
B9A B12A B13A 110.7(3)
C9A B12A C6A 60.8(2)
B9A B12A C6A 60.8(2)
B13A B12A C6A 109.8(3)
C9A B12A B6A 60.8(2)
B9A B12A B6A 60.8(2)
B13A B12A B6A 109.8(3)
C9A B12A B11A 61.0(2)
B9A B12A B11A 61.0(2)
B13A B12A B11A 60.4(2)
C6A B12A B11A 109.0(3)
B6A B12A B11A 109.0(3)
C9A B12A B10A 109.5(3)
B9A B12A B10A 109.5(3)
B13A B12A B10A 60.2(2)
C6A B12A B10A 60.5(2)
B6A B12A B10A 60.5(2)
B11A B12A B10A 107.9(3)
C9A B12A H12A 118.0(17)
B9A B12A H12A 118.0(17)
B13A B12A H12A 122.0(16)
C6A B12A H12A 120.2(16)
B6A B12A H12A 120.2(16)
B11A B12A H12A 121.1(17)
B10A B12A H12A 123.2(17)
C8A B13A B7A 60.6(2)
B8A B13A B7A 60.6(2)
C8A B13A C7A 60.6(2)
B8A B13A C7A 60.6(2)
C8A B13A B12A 109.2(3)
B8A B13A B12A 109.2(3)
B7A B13A B12A 110.7(3)
C7A B13A B12A 110.7(3)
C8A B13A B10A 108.5(3)
B8A B13A B10A 108.5(3)
B7A B13A B10A 60.8(2)
C7A B13A B10A 60.8(2)
B12A B13A B10A 60.8(2)
C8A B13A B11A 59.8(2)
B8A B13A B11A 59.8(2)
B7A B13A B11A 109.2(3)
C7A B13A B11A 109.2(3)
B12A B13A B11A 60.5(2)
B10A B13A B11A 108.5(3)
C8A B13A H13A 119.6(16)
B8A B13A H13A 119.6(16)
B7A B13A H13A 120.5(17)
C7A B13A H13A 120.5(17)
B12A B13A H13A 121.2(17)
B10A B13A H13A 123.5(17)
B11A B13A H13A 120.0(17)
C45A C40A C41A 116.8(3)
C45A C40A C47A 123.6(3)
C41A C40A C47A 119.6(3)
C45A C40A Ru4A 70.61(17)
C41A C40A Ru4A 69.09(18)
C47A C40A Ru4A 132.4(2)
C42A C41A C40A 121.9(3)
C42A C41A Ru4A 70.38(19)
C40A C41A Ru4A 73.85(19)
C42A C41A H41A 118.5
C40A C41A H41A 118.5
Ru4A C41A H41A 118.5
C41A C42A C43A 120.6(3)
C41A C42A Ru4A 72.14(19)
C43A C42A Ru4A 74.55(19)
C41A C42A H42A 119.5
C43A C42A H42A 119.5
Ru4A C42A H42A 119.5
C44A C43A C42A 117.1(3)
C44A C43A C46A 122.2(3)
C42A C43A C46A 120.7(3)
C44A C43A Ru4A 70.92(19)
C42A C43A Ru4A 68.01(19)
C46A C43A Ru4A 130.8(2)
C43A C44A C45A 122.2(3)
C43A C44A Ru4A 72.83(19)
C45A C44A Ru4A 71.57(18)
C43A C44A H44A 118.3
C45A C44A H44A 118.3
Ru4A C44A H44A 118.3
C44A C45A C40A 121.2(3)
C44A C45A Ru4A 71.85(18)
C40A C45A Ru4A 72.70(18)
C44A C45A H45A 119.0
C40A C45A H45A 119.0
Ru4A C45A H45A 119.0
C43A C46A H46D 109.5
C43A C46A H46E 109.5
H46D C46A H46E 109.5
C43A C46A H46F 109.5
H46D C46A H46F 109.5
H46E C46A H46F 109.5
C40A C47A C49A 113.5(3)
C40A C47A C48A 108.7(3)
C49A C47A C48A 111.3(3)
C40A C47A H47A 107.7
C49A C47A H47A 107.7
C48A C47A H47A 107.7
C47A C48A H48D 109.5
C47A C48A H48E 109.5
H48D C48A H48E 109.5
C47A C48A H48F 109.5
H48D C48A H48F 109.5
H48E C48A H48F 109.5
C47A C49A H49D 109.5
C47A C49A H49E 109.5
H49D C49A H49E 109.5
C47A C49A H49F 109.5
H49D C49A H49F 109.5
H49E C49A H49F 109.5
C55A C50A C51A 117.5(3)
C55A C50A C57A 123.7(3)
C51A C50A C57A 118.8(3)
C55A C50A Ru5A 69.80(17)
C51A C50A Ru5A 69.00(18)
C57A C50A Ru5A 132.7(2)
C52A C51A C50A 121.9(3)
C52A C51A Ru5A 72.27(19)
C50A C51A Ru5A 74.10(18)
C52A C51A H51A 118.7
C50A C51A H51A 118.7
Ru5A C51A H51A 118.7
C51A C52A C53A 120.8(3)
C51A C52A Ru5A 71.17(19)
C53A C52A Ru5A 72.07(19)
C51A C52A H52A 119.0
C53A C52A H52A 119.0
Ru5A C52A H52A 119.0
C54A C53A C52A 117.4(3)
C54A C53A C56A 122.3(3)
C52A C53A C56A 120.3(3)
C54A C53A Ru5A 68.47(18)
C52A C53A Ru5A 71.00(19)
C56A C53A Ru5A 131.1(2)
C53A C54A C55A 121.9(3)
C53A C54A Ru5A 74.24(18)
C55A C54A Ru5A 73.57(17)
C53A C54A H54A 118.9
C55A C54A H54A 118.9
Ru5A C54A H54A 118.9
C50A C55A C54A 120.1(3)
C50A C55A Ru5A 73.78(17)
C54A C55A Ru5A 68.81(17)
C50A C55A H55A 119.4
C54A C55A H55A 119.4
Ru5A C55A H55A 119.4
C53A C56A H56D 109.5
C53A C56A H56E 109.5
H56D C56A H56E 109.5
C53A C56A H56F 109.5
H56D C56A H56F 109.5
H56E C56A H56F 109.5
C50A C57A C58A 114.7(3)
C50A C57A C59A 108.1(3)
C58A C57A C59A 110.5(3)
C50A C57A H57A 107.7
C58A C57A H57A 107.7
C59A C57A H57A 107.7
C57A C58A H58D 109.5
C57A C58A H58E 109.5
H58D C58A H58E 109.5
C57A C58A H58F 109.5
H58D C58A H58F 109.5
H58E C58A H58F 109.5
C57A C59A H59A 109.5
C57A C59A H59B 109.5
H59A C59A H59B 109.5
C57A C59A H59C 109.5
H59A C59A H59C 109.5
H59B C59A H59C 109.5
C44B Ru4B C1B 151.79(12)
C44B Ru4B C45B 37.65(12)
C1B Ru4B C45B 159.59(12)
C44B Ru4B B10B 92.89(13)
C1B Ru4B B10B 103.76(13)
C45B Ru4B B10B 90.60(14)
C44B Ru4B C42B 66.20(11)
C1B Ru4B C42B 92.68(12)
C45B Ru4B C42B 78.06(12)
B10B Ru4B C42B 157.40(13)
C44B Ru4B C7B 126.05(12)
C1B Ru4B C7B 81.17(12)
C45B Ru4B C7B 98.98(13)
B10B Ru4B C7B 46.98(13)
C42B Ru4B C7B 153.54(12)
C44B Ru4B B7B 126.05(12)
C1B Ru4B B7B 81.17(12)
C45B Ru4B B7B 98.98(13)
B10B Ru4B B7B 46.98(13)
C42B Ru4B B7B 153.54(12)
C44B Ru4B C41B 78.94(12)
C1B Ru4B C41B 95.44(11)
C45B Ru4B C41B 66.25(11)
B10B Ru4B C41B 151.53(13)
C42B Ru4B C41B 36.82(11)
C7B Ru4B C41B 117.76(12)
B7B Ru4B C41B 117.76(12)
C44B Ru4B C6B 94.35(13)
C1B Ru4B C6B 81.22(13)
C45B Ru4B C6B 119.11(13)
B10B Ru4B C6B 47.13(14)
C42B Ru4B C6B 122.67(13)
C7B Ru4B C6B 82.03(14)
B7B Ru4B C6B 82.03(14)
C41B Ru4B C6B 159.37(12)
C44B Ru4B B6B 94.35(13)
C1B Ru4B B6B 81.22(13)
C45B Ru4B B6B 119.11(13)
B10B Ru4B B6B 47.13(14)
C42B Ru4B B6B 122.67(13)
C7B Ru4B B6B 82.03(14)
B7B Ru4B B6B 82.03(14)
C41B Ru4B B6B 159.37(12)
C44B Ru4B C43B 37.32(11)
C1B Ru4B C43B 115.11(12)
C45B Ru4B C43B 67.20(12)
B10B Ru4B C43B 121.12(13)
C42B Ru4B C43B 36.38(11)
C7B Ru4B C43B 163.31(12)
B7B Ru4B C43B 163.31(12)
C41B Ru4B C43B 66.51(12)
C6B Ru4B C43B 96.32(13)
B6B Ru4B C43B 96.32(13)
C44B Ru4B C40B 67.65(12)
C1B Ru4B C40B 122.26(12)
C45B Ru4B C40B 37.33(11)
B10B Ru4B C40B 115.33(13)
C42B Ru4B C40B 66.01(11)
C7B Ru4B C40B 95.52(13)
B7B Ru4B C40B 95.52(13)
C41B Ru4B C40B 36.38(11)
C6B Ru4B C40B 155.91(12)
B6B Ru4B C40B 155.91(12)
C43B Ru4B C40B 79.18(12)
C52B Ru5B C1B 151.32(13)
C52B Ru5B C51B 37.66(12)
C1B Ru5B C51B 159.08(12)
C52B Ru5B B11B 93.15(13)
C1B Ru5B B11B 103.93(13)
C51B Ru5B B11B 91.36(13)
C52B Ru5B B8B 126.16(13)
C1B Ru5B B8B 81.63(13)
C51B Ru5B B8B 99.17(13)
B11B Ru5B B8B 47.30(14)
C52B Ru5B C8B 126.16(13)
C1B Ru5B C8B 81.63(13)
C51B Ru5B C8B 99.17(13)
B11B Ru5B C8B 47.30(14)
C52B Ru5B C54B 66.20(12)
C1B Ru5B C54B 91.78(12)
C51B Ru5B C54B 78.35(12)
B11B Ru5B C54B 157.09(13)
B8B Ru5B C54B 154.06(12)
C8B Ru5B C54B 154.06(12)
C52B Ru5B C55B 78.61(12)
C1B Ru5B C55B 94.89(12)
C51B Ru5B C55B 66.17(11)
B11B Ru5B C55B 152.70(13)
B8B Ru5B C55B 118.39(12)
C8B Ru5B C55B 118.39(12)
C54B Ru5B C55B 36.84(11)
C52B Ru5B B9B 94.76(13)
C1B Ru5B B9B 80.91(13)
C51B Ru5B B9B 119.99(13)
B11B Ru5B B9B 47.24(13)
B8B Ru5B B9B 82.44(13)
C8B Ru5B B9B 82.44(13)
C54B Ru5B B9B 121.46(12)
C55B Ru5B B9B 158.12(12)
C52B Ru5B C9B 94.76(13)
C1B Ru5B C9B 80.91(13)
C51B Ru5B C9B 119.99(13)
B11B Ru5B C9B 47.24(13)
B8B Ru5B C9B 82.44(13)
C8B Ru5B C9B 82.44(13)
C54B Ru5B C9B 121.46(12)
C55B Ru5B C9B 158.12(12)
C52B Ru5B C53B 37.34(12)
C1B Ru5B C53B 114.48(12)
C51B Ru5B C53B 67.40(12)
B11B Ru5B C53B 120.70(13)
B8B Ru5B C53B 163.38(12)
C8B Ru5B C53B 163.38(12)
C54B Ru5B C53B 36.41(11)
C55B Ru5B C53B 66.39(11)
B9B Ru5B C53B 95.66(13)
C9B Ru5B C53B 95.66(13)
C52B Ru5B C50B 67.17(12)
C1B Ru5B C50B 122.05(12)
C51B Ru5B C50B 37.04(11)
B11B Ru5B C50B 116.46(12)
B8B Ru5B C50B 96.24(12)
C8B Ru5B C50B 96.24(12)
C54B Ru5B C50B 66.07(11)
C55B Ru5B C50B 36.39(10)
B9B Ru5B C50B 156.71(12)
C9B Ru5B C50B 156.71(12)
C53B Ru5B C50B 78.97(12)
B2B C1B B3B 119.6(3)
B2B C1B Ru4B 76.89(19)
B3B C1B Ru4B 76.88(18)
B2B C1B Ru5B 77.01(19)
B3B C1B Ru5B 76.48(19)
Ru4B C1B Ru5B 126.07(14)
B2B C1B H1B 121.9(18)
B3B C1B H1B 118.5(18)
Ru4B C1B H1B 118.2(17)
Ru5B C1B H1B 115.7(17)
C1B B2B C9B 120.2(3)
C1B B2B B9B 120.2(3)
C1B B2B C6B 120.3(3)
C9B B2B C6B 59.7(2)
B9B B2B C6B 59.7(2)
C1B B2B B6B 120.3(3)
C9B B2B B6B 59.7(2)
B9B B2B B6B 59.7(2)
C1B B2B Ru4B 63.57(17)
C9B B2B Ru4B 112.1(2)
B9B B2B Ru4B 112.1(2)
C6B B2B Ru4B 64.00(17)
B6B B2B Ru4B 64.00(17)
C1B B2B Ru5B 63.48(17)
C9B B2B Ru5B 64.05(16)
B9B B2B Ru5B 64.05(16)
C6B B2B Ru5B 112.1(2)
B6B B2B Ru5B 112.1(2)
Ru4B B2B Ru5B 109.95(14)
C1B B2B H2B 116.4(16)
C9B B2B H2B 113.8(16)
B9B B2B H2B 113.8(16)
C6B B2B H2B 114.4(16)
B6B B2B H2B 114.4(16)
Ru4B B2B H2B 122.0(16)
Ru5B B2B H2B 120.9(16)
C1B B3B C7B 119.7(3)
C1B B3B B7B 119.7(3)
C1B B3B C8B 120.2(3)
C7B B3B C8B 59.8(2)
B7B B3B C8B 59.8(2)
C1B B3B B8B 120.2(3)
C7B B3B B8B 59.8(2)
B7B B3B B8B 59.8(2)
C1B B3B Ru5B 63.69(17)
C7B B3B Ru5B 111.9(2)
B7B B3B Ru5B 111.9(2)
C8B B3B Ru5B 63.91(16)
B8B B3B Ru5B 63.91(16)
C1B B3B Ru4B 63.41(17)
C7B B3B Ru4B 63.76(16)
B7B B3B Ru4B 63.76(16)
C8B B3B Ru4B 112.3(2)
B8B B3B Ru4B 112.3(2)
Ru5B B3B Ru4B 110.17(15)
C1B B3B H3B 116.4(16)
C7B B3B H3B 113.6(16)
B7B B3B H3B 113.6(16)
C8B B3B H3B 115.1(16)
B8B B3B H3B 115.1(16)
Ru5B B3B H3B 123.1(16)
Ru4B B3B H3B 119.6(16)
B12B B6B C9B 59.9(2)
B12B B6B B9B 59.9(2)
B12B B6B B2B 114.1(3)
C9B B6B B2B 59.9(2)
B9B B6B B2B 59.9(2)
B12B B6B B10B 60.6(2)
C9B B6B B10B 108.2(3)
B9B B6B B10B 108.2(3)
B2B B6B B10B 119.0(3)
B12B B6B Ru4B 118.7(2)
C9B B6B Ru4B 117.8(2)
B9B B6B Ru4B 117.8(2)
B2B B6B Ru4B 70.90(17)
B10B B6B Ru4B 64.99(17)
B12B B6B H6B 115.5(16)
C9B B6B H6B 117.0(17)
B9B B6B H6B 117.0(17)
B2B B6B H6B 113.7(16)
B10B B6B H6B 122.5(17)
Ru4B B6B H6B 116.2(17)
B12B C6B C9B 59.9(2)
B12B C6B B9B 59.9(2)
B12B C6B B2B 114.1(3)
C9B C6B B2B 59.9(2)
B9B C6B B2B 59.9(2)
B12B C6B B10B 60.6(2)
C9B C6B B10B 108.2(3)
B9B C6B B10B 108.2(3)
B2B C6B B10B 119.0(3)
B12B C6B Ru4B 118.7(2)
C9B C6B Ru4B 117.8(2)
B9B C6B Ru4B 117.8(2)
B2B C6B Ru4B 70.90(17)
B10B C6B Ru4B 64.99(17)
B12B C6B H6B 115.5(16)
C9B C6B H6B 117.0(17)
B9B C6B H6B 117.0(17)
B2B C6B H6B 113.7(16)
B10B C6B H6B 122.5(17)
Ru4B C6B H6B 116.2(17)
B13B B7B C8B 60.2(2)
B13B B7B B8B 60.2(2)
B13B B7B B3B 114.4(3)
C8B B7B B3B 60.3(2)
B8B B7B B3B 60.3(2)
B13B B7B B10B 60.1(2)
C8B B7B B10B 108.8(3)
B8B B7B B10B 108.8(3)
B3B B7B B10B 119.8(3)
B13B B7B Ru4B 118.5(2)
C8B B7B Ru4B 118.6(2)
B8B B7B Ru4B 118.6(2)
B3B B7B Ru4B 71.24(16)
B10B B7B Ru4B 65.24(16)
B13B B7B H7B 119.7(16)
C8B B7B H7B 120.9(16)
B8B B7B H7B 120.9(16)
B3B B7B H7B 112.6(16)
B10B B7B H7B 120.4(16)
Ru4B B7B H7B 110.8(16)
B13B C7B C8B 60.2(2)
B13B C7B B8B 60.2(2)
B13B C7B B3B 114.4(3)
C8B C7B B3B 60.3(2)
B8B C7B B3B 60.3(2)
B13B C7B B10B 60.1(2)
C8B C7B B10B 108.8(3)
B8B C7B B10B 108.8(3)
B3B C7B B10B 119.8(3)
B13B C7B Ru4B 118.5(2)
C8B C7B Ru4B 118.6(2)
B8B C7B Ru4B 118.6(2)
B3B C7B Ru4B 71.24(16)
B10B C7B Ru4B 65.24(16)
B13B C7B H7B 119.7(16)
C8B C7B H7B 120.9(16)
B8B C7B H7B 120.9(16)
B3B C7B H7B 112.6(16)
B10B C7B H7B 120.4(16)
Ru4B C7B H7B 110.8(16)
B13B B8B C7B 59.3(2)
B13B B8B B7B 59.3(2)
B13B B8B B3B 113.3(3)
C7B B8B B3B 59.9(2)
B7B B8B B3B 59.9(2)
B13B B8B B11B 60.1(2)
C7B B8B B11B 107.6(3)
B7B B8B B11B 107.6(3)
B3B B8B B11B 119.0(3)
B13B B8B Ru5B 118.0(2)
C7B B8B Ru5B 117.5(2)
B7B B8B Ru5B 117.5(2)
B3B B8B Ru5B 70.80(17)
B11B B8B Ru5B 65.23(16)
B13B B8B H8B 119.3(16)
C7B B8B H8B 119.1(17)
B7B B8B H8B 119.1(17)
B3B B8B H8B 112.1(16)
B11B B8B H8B 122.9(16)
Ru5B B8B H8B 113.4(16)
B13B C8B C7B 59.3(2)
B13B C8B B7B 59.3(2)
B13B C8B B3B 113.3(3)
C7B C8B B3B 59.9(2)
B7B C8B B3B 59.9(2)
B13B C8B B11B 60.1(2)
C7B C8B B11B 107.6(3)
B7B C8B B11B 107.6(3)
B3B C8B B11B 119.0(3)
B13B C8B Ru5B 118.0(2)
C7B C8B Ru5B 117.5(2)
B7B C8B Ru5B 117.5(2)
B3B C8B Ru5B 70.80(17)
B11B C8B Ru5B 65.23(16)
B13B C8B H8B 119.3(16)
C7B C8B H8B 119.1(17)
B7B C8B H8B 119.1(17)
B3B C8B H8B 112.1(16)
B11B C8B H8B 122.9(16)
Ru5B C8B H8B 113.4(16)
B12B B9B C6B 59.4(2)
B12B B9B B6B 59.4(2)
B12B B9B B2B 114.1(3)
C6B B9B B2B 60.4(2)
B6B B9B B2B 60.4(2)
B12B B9B B11B 60.7(2)
C6B B9B B11B 108.3(3)
B6B B9B B11B 108.3(3)
B2B B9B B11B 119.6(3)
B12B B9B Ru5B 118.7(2)
C6B B9B Ru5B 118.4(2)
B6B B9B Ru5B 118.4(2)
B2B B9B Ru5B 71.15(17)
B11B B9B Ru5B 65.05(16)
B12B B9B H9B 114.3(16)
C6B B9B H9B 117.4(17)
B6B B9B H9B 117.4(17)
B2B B9B H9B 115.1(17)
B11B B9B H9B 120.7(17)
Ru5B B9B H9B 116.4(17)
B12B C9B C6B 59.4(2)
B12B C9B B6B 59.4(2)
B12B C9B B2B 114.1(3)
C6B C9B B2B 60.4(2)
B6B C9B B2B 60.4(2)
B12B C9B B11B 60.7(2)
C6B C9B B11B 108.3(3)
B6B C9B B11B 108.3(3)
B2B C9B B11B 119.6(3)
B12B C9B Ru5B 118.7(2)
C6B C9B Ru5B 118.4(2)
B6B C9B Ru5B 118.4(2)
B2B C9B Ru5B 71.15(17)
B11B C9B Ru5B 65.05(16)
B12B C9B H9B 114.3(16)
C6B C9B H9B 117.4(17)
B6B C9B H9B 117.4(17)
B2B C9B H9B 115.1(17)
B11B C9B H9B 120.7(17)
Ru5B C9B H9B 116.4(17)
B13B B10B C7B 59.2(2)
B13B B10B B7B 59.2(2)
B13B B10B B12B 59.4(2)
C7B B10B B12B 107.9(3)
B7B B10B B12B 107.9(3)
B13B B10B C6B 107.6(3)
C7B B10B C6B 112.2(2)
B7B B10B C6B 112.2(2)
B12B B10B C6B 58.5(2)
B13B B10B B6B 107.6(3)
C7B B10B B6B 112.2(2)
B7B B10B B6B 112.2(2)
B12B B10B B6B 58.5(2)
B13B B10B Ru4B 119.9(2)
C7B B10B Ru4B 67.78(16)
B7B B10B Ru4B 67.78(16)
B12B B10B Ru4B 119.5(2)
C6B B10B Ru4B 67.88(16)
B6B B10B Ru4B 67.88(16)
B13B B10B H10B 116.0(16)
C7B B10B H10B 120.3(17)
B7B B10B H10B 120.3(17)
B12B B10B H10B 117.9(17)
C6B B10B H10B 123.4(17)
B6B B10B H10B 123.4(17)
Ru4B B10B H10B 113.8(16)
B13B B11B C9B 107.0(3)
B13B B11B B9B 107.0(3)
B13B B11B B12B 58.9(2)
C9B B11B B12B 58.6(2)
B9B B11B B12B 58.6(2)
B13B B11B C8B 59.3(2)
C9B B11B C8B 112.0(2)
B9B B11B C8B 112.0(2)
B12B B11B C8B 107.9(3)
B13B B11B B8B 59.3(2)
C9B B11B B8B 112.0(2)
B9B B11B B8B 112.0(2)
B12B B11B B8B 107.9(3)
B13B B11B Ru5B 119.3(2)
C9B B11B Ru5B 67.70(16)
B9B B11B Ru5B 67.70(16)
B12B B11B Ru5B 119.2(2)
C8B B11B Ru5B 67.47(15)
B8B B11B Ru5B 67.47(15)
B13B B11B H11B 118.3(16)
C9B B11B H11B 121.7(16)
B9B B11B H11B 121.7(16)
B12B B11B H11B 118.0(16)
C8B B11B H11B 121.6(16)
B8B B11B H11B 121.6(16)
Ru5B B11B H11B 113.0(16)
C6B B12B C9B 60.6(2)
B6B B12B C9B 60.6(2)
C6B B12B B9B 60.6(2)
B6B B12B B9B 60.6(2)
C6B B12B B13B 110.0(3)
B6B B12B B13B 110.0(3)
C9B B12B B13B 109.8(3)
B9B B12B B13B 109.8(3)
C6B B12B B10B 60.9(2)
B6B B12B B10B 60.9(2)
C9B B12B B10B 108.9(3)
B9B B12B B10B 108.9(3)
B13B B12B B10B 59.9(2)
C6B B12B B11B 109.2(3)
B6B B12B B11B 109.2(3)
C9B B12B B11B 60.7(2)
B9B B12B B11B 60.7(2)
B13B B12B B11B 60.2(2)
B10B B12B B11B 107.7(3)
C6B B12B H12B 120.1(17)
B6B B12B H12B 120.1(17)
C9B B12B H12B 117.9(17)
B9B B12B H12B 117.9(17)
B13B B12B H12B 122.6(17)
B10B B12B H12B 124.5(17)
B11B B12B H12B 120.1(17)
C7B B13B B12B 110.2(3)
B7B B13B B12B 110.2(3)
C7B B13B B10B 60.7(2)
B7B B13B B10B 60.7(2)
B12B B13B B10B 60.7(2)
C7B B13B B8B 60.5(2)
B7B B13B B8B 60.5(2)
B12B B13B B8B 110.5(3)
B10B B13B B8B 109.4(3)
C7B B13B C8B 60.5(2)
B7B B13B C8B 60.5(2)
B12B B13B C8B 110.5(3)
B10B B13B C8B 109.4(3)
C7B B13B B11B 108.9(3)
B7B B13B B11B 108.9(3)
B12B B13B B11B 60.8(2)
B10B B13B B11B 108.7(3)
B8B B13B B11B 60.6(2)
C8B B13B B11B 60.6(2)
C7B B13B H13B 119.4(18)
B7B B13B H13B 119.4(18)
B12B B13B H13B 121.5(17)
B10B B13B H13B 121.3(17)
B8B B13B H13B 119.6(17)
C8B B13B H13B 119.6(17)
B11B B13B H13B 122.2(17)
C41B C40B C45B 117.3(3)
C41B C40B C47B 123.4(3)
C45B C40B C47B 119.3(3)
C41B C40B Ru4B 71.17(18)
C45B C40B Ru4B 68.01(18)
C47B C40B Ru4B 131.4(2)
C40B C41B C42B 120.5(3)
C40B C41B Ru4B 72.45(18)
C42B C41B Ru4B 71.20(18)
C40B C41B H41B 119.3
C42B C41B H41B 119.3
Ru4B C41B H41B 119.3
C43B C42B C41B 122.3(3)
C43B C42B Ru4B 72.59(18)
C41B C42B Ru4B 71.98(17)
C43B C42B H42B 118.3
C41B C42B H42B 118.3
Ru4B C42B H42B 118.3
C42B C43B C44B 117.1(3)
C42B C43B C46B 122.1(3)
C44B C43B C46B 120.7(3)
C42B C43B Ru4B 71.04(18)
C44B C43B Ru4B 68.02(18)
C46B C43B Ru4B 130.3(2)
C45B C44B C43B 120.9(3)
C45B C44B Ru4B 71.43(18)
C43B C44B Ru4B 74.67(18)
C45B C44B H44B 119.3
C43B C44B H44B 119.3
Ru4B C44B H44B 119.3
C44B C45B C40B 121.8(3)
C44B C45B Ru4B 70.92(19)
C40B C45B Ru4B 74.65(18)
C44B C45B H45B 118.8
C40B C45B H45B 118.8
Ru4B C45B H45B 118.8
C43B C46B H46A 109.5
C43B C46B H46B 109.5
H46A C46B H46B 109.5
C43B C46B H46C 109.5
H46A C46B H46C 109.5
H46B C46B H46C 109.5
C40B C47B C48B 113.6(3)
C40B C47B C49B 109.9(3)
C48B C47B C49B 109.6(3)
C40B C47B H47B 107.9
C48B C47B H47B 107.9
C49B C47B H47B 107.9
C47B C48B H48A 109.5
C47B C48B H48B 109.5
H48A C48B H48B 109.5
C47B C48B H48C 109.5
H48A C48B H48C 109.5
H48B C48B H48C 109.5
C47B C49B H49A 109.5
C47B C49B H49B 109.5
H49A C49B H49B 109.5
C47B C49B H49C 109.5
H49A C49B H49C 109.5
H49B C49B H49C 109.5
C55B C50B C51B 117.5(3)
C55B C50B C57B 122.8(3)
C51B C50B C57B 119.7(3)
C55B C50B Ru5B 70.62(17)
C51B C50B Ru5B 68.24(17)
C57B C50B Ru5B 133.6(2)
C52B C51B C50B 120.8(3)
C52B C51B Ru5B 70.27(19)
C50B C51B Ru5B 74.71(18)
C52B C51B H51B 119.2
C50B C51B H51B 119.2
Ru5B C51B H51B 119.2
C51B C52B C53B 121.8(3)
C51B C52B Ru5B 72.07(19)
C53B C52B Ru5B 74.82(19)
C51B C52B H52B 118.9
C53B C52B H52B 118.9
Ru5B C52B H52B 118.9
C54B C53B C52B 117.0(3)
C54B C53B C56B 121.4(3)
C52B C53B C56B 121.6(3)
C54B C53B Ru5B 71.22(18)
C52B C53B Ru5B 67.85(18)
C56B C53B Ru5B 129.9(2)
C53B C54B C55B 121.6(3)
C53B C54B Ru5B 72.37(18)
C55B C54B Ru5B 71.61(17)
C53B C54B H54B 118.7
C55B C54B H54B 118.7
Ru5B C54B H54B 118.7
C50B C55B C54B 121.1(3)
C50B C55B Ru5B 73.00(17)
C54B C55B Ru5B 71.55(17)
C50B C55B H55B 119.1
C54B C55B H55B 119.1
Ru5B C55B H55B 119.1
C53B C56B H56A 109.5
C53B C56B H56B 109.5
H56A C56B H56B 109.5
C53B C56B H56C 109.5
H56A C56B H56C 109.5
H56B C56B H56C 109.5
C50B C57B C58B 114.7(3)
C50B C57B C59B 108.9(3)
C58B C57B C59B 110.3(3)
C50B C57B H57B 107.5
C58B C57B H57B 107.5
C59B C57B H57B 107.5
C57B C58B H58A 109.5
C57B C58B H58B 109.5
H58A C58B H58B 109.5
C57B C58B H58C 109.5
H58A C58B H58C 109.5
H58B C58B H58C 109.5
C57B C59B H59D 109.5
C57B C59B H59E 109.5
H59D C59B H59E 109.5
C57B C59B H59F 109.5
H59D C59B H59F 109.5
H59E C59B H59F 109.5

loop_
_geom_bond_atom_site_label_1
_geom_bond_atom_site_label_2
_geom_bond_distance
Ru4A C1A 2.146(3)
Ru4A C42A 2.178(3)
Ru4A C41A 2.201(3)
Ru4A B10A 2.212(4)
Ru4A C45A 2.236(3)
Ru4A C44A 2.240(3)
Ru4A B7A 2.241(3)
Ru4A C7A 2.241(3)
Ru4A C6A 2.258(4)
Ru4A B6A 2.258(4)
Ru4A C40A 2.263(3)
Ru4A C43A 2.264(3)
Ru5A C1A 2.156(3)
Ru5A C54A 2.168(3)
Ru5A B11A 2.205(4)
Ru5A C51A 2.215(3)
Ru5A C52A 2.229(3)
Ru5A C55A 2.230(3)
Ru5A C53A 2.243(3)
Ru5A B9A 2.250(4)
Ru5A C9A 2.250(4)
Ru5A C8A 2.259(4)
Ru5A B8A 2.259(4)
Ru5A C50A 2.282(3)
C1A B2A 1.543(5)
C1A B3A 1.544(5)
C1A H1A 1.02(3)
B2A C9A 1.775(5)
B2A B9A 1.775(5)
B2A C6A 1.791(5)
B2A B6A 1.791(5)
B2A H2A 1.086(17)
B3A C8A 1.768(5)
B3A B8A 1.768(5)
B3A C7A 1.784(5)
B3A B7A 1.784(5)
B3A H3A 1.068(17)
B6A B12A 1.750(5)
B6A C9A 1.769(5)
B6A B9A 1.769(5)
B6A B10A 1.780(5)
B6A H6A 1.102(17)
C6A B12A 1.750(5)
C6A C9A 1.769(5)
C6A B9A 1.769(5)
C6A B10A 1.780(5)
C6A H6A 1.102(17)
B7A B13A 1.736(6)
B7A C8A 1.746(5)
B7A B8A 1.746(5)
B7A B10A 1.777(5)
B7A H7A 1.114(17)
C7A B13A 1.736(6)
C7A C8A 1.746(5)
C7A B8A 1.746(5)
C7A B10A 1.777(5)
C7A H7A 1.114(17)
B8A B13A 1.724(5)
B8A B11A 1.745(5)
B8A H8A 1.076(17)
C8A B13A 1.724(5)
C8A B11A 1.745(5)
C8A H8A 1.076(17)
B9A B12A 1.747(5)
B9A B11A 1.790(5)
B9A H9A 1.126(17)
C9A B12A 1.747(5)
C9A B11A 1.790(5)
C9A H9A 1.126(17)
B10A B13A 1.773(5)
B10A B12A 1.783(6)
B10A H10A 1.115(17)
B11A B13A 1.774(5)
B11A B12A 1.777(5)
B11A H11A 1.103(17)
B12A B13A 1.751(5)
B12A H12A 1.084(17)
B13A H13A 1.082(17)
C40A C45A 1.416(5)
C40A C41A 1.420(5)
C40A C47A 1.502(5)
C41A C42A 1.407(5)
C41A H41A 1.0000
C42A C43A 1.428(5)
C42A H42A 1.0000
C43A C44A 1.401(4)
C43A C46A 1.509(5)
C44A C45A 1.405(4)
C44A H44A 1.0000
C45A H45A 1.0000
C46A H46D 0.9800
C46A H46E 0.9800
C46A H46F 0.9800
C47A C49A 1.513(5)
C47A C48A 1.540(5)
C47A H47A 1.0000
C48A H48D 0.9800
C48A H48E 0.9800
C48A H48F 0.9800
C49A H49D 0.9800
C49A H49E 0.9800
C49A H49F 0.9800
C50A C55A 1.411(4)
C50A C51A 1.424(5)
C50A C57A 1.509(5)
C51A C52A 1.394(5)
C51A H51A 1.0000
C52A C53A 1.417(5)
C52A H52A 1.0000
C53A C54A 1.412(4)
C53A C56A 1.497(5)
C54A C55A 1.419(4)
C54A H54A 1.0000
C55A H55A 1.0000
C56A H56D 0.9800
C56A H56E 0.9800
C56A H56F 0.9800
C57A C58A 1.518(5)
C57A C59A 1.534(5)
C57A H57A 1.0000
C58A H58D 0.9800
C58A H58E 0.9800
C58A H58F 0.9800
C59A H59A 0.9800
C59A H59B 0.9800
C59A H59C 0.9800
Ru4B C44B 2.171(3)
Ru4B C1B 2.174(3)
Ru4B C45B 2.177(3)
Ru4B B10B 2.200(3)
Ru4B C42B 2.238(3)
Ru4B C7B 2.243(3)
Ru4B B7B 2.243(3)
Ru4B C41B 2.248(3)
Ru4B C6B 2.249(4)
Ru4B B6B 2.249(4)
Ru4B C43B 2.258(3)
Ru4B C40B 2.265(3)
Ru5B C52B 2.167(3)
Ru5B C1B 2.174(3)
Ru5B C51B 2.190(3)
Ru5B B11B 2.204(3)
Ru5B B8B 2.243(4)
Ru5B C8B 2.243(4)
Ru5B C54B 2.243(3)
Ru5B C55B 2.244(3)
Ru5B B9B 2.249(3)
Ru5B C9B 2.249(3)
Ru5B C53B 2.258(3)
Ru5B C50B 2.275(3)
C1B B2B 1.546(5)
C1B B3B 1.553(5)
C1B H1B 1.02(3)
B2B C9B 1.763(5)
B2B B9B 1.763(5)
B2B C6B 1.773(5)
B2B B6B 1.773(5)
B2B H2B 1.074(17)
B3B C7B 1.768(5)
B3B B7B 1.768(5)
B3B C8B 1.774(5)
B3B B8B 1.774(5)
B3B H3B 1.066(17)
B6B B12B 1.738(5)
B6B C9B 1.759(5)
B6B B9B 1.759(5)
B6B B10B 1.779(5)
B6B H6B 1.104(17)
C6B B12B 1.738(5)
C6B C9B 1.759(5)
C6B B9B 1.759(5)
C6B B10B 1.779(5)
C6B H6B 1.104(17)
B7B B13B 1.745(5)
B7B C8B 1.766(5)
B7B B8B 1.766(5)
B7B B10B 1.771(5)
B7B H7B 1.111(17)
C7B B13B 1.745(5)
C7B C8B 1.766(5)
C7B B8B 1.766(5)
C7B B10B 1.771(5)
C7B H7B 1.111(17)
B8B B13B 1.761(5)
B8B B11B 1.784(5)
B8B H8B 1.111(17)
C8B B13B 1.761(5)
C8B B11B 1.784(5)
C8B H8B 1.111(17)
B9B B12B 1.747(5)
B9B B11B 1.785(5)
B9B H9B 1.094(17)
C9B B12B 1.747(5)
C9B B11B 1.785(5)
C9B H9B 1.094(17)
B10B B13B 1.762(5)
B10B B12B 1.775(6)
B10B H10B 1.098(17)
B11B B13B 1.776(6)
B11B B12B 1.786(5)
B11B H11B 1.117(17)
B12B B13B 1.752(6)
B12B H12B 1.101(17)
B13B H13B 1.085(17)
C40B C41B 1.409(4)
C40B C45B 1.424(4)
C40B C47B 1.512(5)
C41B C42B 1.417(4)
C41B H41B 1.0000
C42B C43B 1.403(4)
C42B H42B 1.0000
C43B C44B 1.419(4)
C43B C46B 1.495(5)
C44B C45B 1.403(5)
C44B H44B 1.0000
C45B H45B 1.0000
C46B H46A 0.9800
C46B H46B 0.9800
C46B H46C 0.9800
C47B C48B 1.515(5)
C47B C49B 1.529(5)
C47B H47B 1.0000
C48B H48A 0.9800
C48B H48B 0.9800
C48B H48C 0.9800
C49B H49A 0.9800
C49B H49B 0.9800
C49B H49C 0.9800
C50B C55B 1.411(4)
C50B C51B 1.420(4)
C50B C57B 1.503(4)
C51B C52B 1.407(5)
C51B H51B 1.0000
C52B C53B 1.419(4)
C52B H52B 1.0000
C53B C54B 1.406(4)
C53B C56B 1.497(5)
C54B C55B 1.418(4)
C54B H54B 1.0000
C55B H55B 1.0000
C56B H56A 0.9800
C56B H56B 0.9800
C56B H56C 0.9800
C57B C58B 1.510(5)
C57B C59B 1.525(5)
C57B H57B 1.0000
C58B H58A 0.9800
C58B H58B 0.9800
C58B H58C 0.9800
C59B H59D 0.9800
C59B H59E 0.9800
C59B H59F 0.9800
